data_2005344
loop_
_publ_author_name
'Wang, J.'
'Thommen, M.'
'Keese, R.'

_publ_section_title
;
 A Substituted
 <i>cis</i>,<i>trans</i>,<i>cis</i>,<i>cis</i>-[4.5.5.5]Fenestrene
;
_journal_issue 9
_journal_name_full 'Acta Crystallographica Section C'
_journal_page_first 2311
_journal_page_last 2313
_journal_paper_doi 10.1107/S0108270196003861
_journal_volume 52
_journal_year 1996
_chemical_formula_moiety 'C14 H18 O2'
_chemical_formula_sum 'C14 H18 O2'
_chemical_formula_weight 218.28
_chemical_melting_point 400.1(10)
_chemical_name_systematic
;
rel-(1S, 4R, 7R, 9S)-tetracyclo[5.4.1.0^4,12^.0^9,12^]dodec-10-
enylacetic acid
;
_space_group_IT_number 2
_symmetry_cell_setting triclinic
_symmetry_space_group_name_Hall '-P 1'
_symmetry_space_group_name_H-M 'P -1'
_audit_creation_method SHELXL
_cell_angle_alpha 77.85(4)
_cell_angle_beta 85.55(6)
_cell_angle_gamma 80.46(4)
_cell_formula_units_Z 2
_cell_length_a 5.618(4)
_cell_length_b 7.995(4)
_cell_length_c 13.428(6)
_cell_measurement_reflns_used 16
_cell_measurement_temperature 293(2)
_cell_measurement_theta_max 20.1
_cell_measurement_theta_min 5.7
_cell_volume 580.9(6)
_computing_cell_refinement XSCANS
_computing_data_collection 'XSCANS (Siemens, 1993)'
_computing_data_reduction XSCANS
_computing_molecular_graphics 'PEANUT (Hummel, Hauser & B\"urgi, 1990)'
_computing_publication_material SHELXL93
_computing_structure_refinement 'SHELXL93 (Sheldrick, 1993)'
_computing_structure_solution 'SHELXS86 (Sheldrick, 1990)'
_diffrn_ambient_temperature 293(2)
_diffrn_measurement_device 'SIEMENS P4/RA'
_diffrn_measurement_method \w
_diffrn_radiation_monochromator graphite
_diffrn_radiation_source 'rotating anode'
_diffrn_radiation_type MoK\a
_diffrn_radiation_wavelength 0.71073
_diffrn_reflns_av_R_equivalents 0.0000
_diffrn_reflns_av_sigmaI/netI 0.0274
_diffrn_reflns_limit_h_max 7
_diffrn_reflns_limit_h_min -1
_diffrn_reflns_limit_k_max 11
_diffrn_reflns_limit_k_min -11
_diffrn_reflns_limit_l_max 18
_diffrn_reflns_limit_l_min -18
_diffrn_reflns_number 3129
_diffrn_reflns_theta_max 24.99
_diffrn_reflns_theta_min 2.64
_diffrn_standards_decay_% 12
_diffrn_standards_interval_count 100
_diffrn_standards_number 3
_exptl_absorpt_coefficient_mu 0.082
_exptl_absorpt_correction_T_max 1.000
_exptl_absorpt_correction_T_min 0.939
_exptl_absorpt_correction_type 'empirical via \y scan (XSCANS; Siemens, 1993)'
_exptl_crystal_colour colourless
_exptl_crystal_density_diffrn 1.248
_exptl_crystal_density_method 'not measured'
_exptl_crystal_description 'flat elongated prism'
_exptl_crystal_F_000 236
_exptl_crystal_size_max 0.35
_exptl_crystal_size_mid 0.33
_exptl_crystal_size_min 0.20
_refine_diff_density_max 0.149
_refine_diff_density_min -0.165
_refine_ls_extinction_method none
_refine_ls_goodness_of_fit_all 1.029
_refine_ls_goodness_of_fit_obs 1.092
_refine_ls_hydrogen_treatment 'H atoms freely refined isotropically'
_refine_ls_matrix_type full
_refine_ls_number_parameters 218
_refine_ls_number_reflns 3103
_refine_ls_number_restraints 0
_refine_ls_restrained_S_all 1.042
_refine_ls_restrained_S_obs 1.092
_refine_ls_R_factor_all 0.0639
_refine_ls_R_factor_obs 0.0419
_refine_ls_shift/esd_max 0.000
_refine_ls_shift/esd_mean 0.000
_refine_ls_structure_factor_coef Fsqd
_refine_ls_weighting_scheme
;
calc w = 1/[\s^2^(F~o~^2^) + (0.0518P)^2^ + 0.2214P]
where P = (F~o~^2^ + 2F~c~^2^)/3
;
_refine_ls_wR_factor_all 0.1181
_refine_ls_wR_factor_obs 0.1029
_reflns_number_observed 2222
_reflns_number_total 3129
_reflns_observed_criterion >2sigma(I)
_cod_data_source_file cf1078.cif
_cod_data_source_block fenacta
_cod_depositor_comments
;
The following automatic conversions were performed:

'_chemical_melting_point' value '126-128\%C' was changed to
'400.1(10)' - it was converted from degrees Celsius(C) to Kelvins(K),
the average value was taken and precision was estimated.

Automatic conversion script
Id: cif_fix_values 1715 2011-07-08 13:25:40Z adriana 
;
_cod_database_code 2005344

loop_
_symmetry_equiv_pos_as_xyz
'x, y, z'
'-x, -y, -z'

loop_
_atom_site_aniso_label
_atom_site_aniso_U_11
_atom_site_aniso_U_22
_atom_site_aniso_U_33
_atom_site_aniso_U_12
_atom_site_aniso_U_13
_atom_site_aniso_U_23
O1 0.0543(10) 0.0553(9) 0.0652(9) 0.0003(8) 0.0034(8) 0.0078(7)
O2 0.0622(11) 0.0573(9) 0.0708(10) -0.0049(8) 0.0117(9) 0.0136(8)
C1 0.0408(11) 0.0375(9) 0.0420(10) -0.0051(8) -0.0028(9) -0.0061(8)
C2 0.0512(14) 0.0568(12) 0.0574(12) -0.0106(11) -0.0149(12) -0.0095(10)
C3 0.073(2) 0.0570(13) 0.0631(15) -0.0154(12) -0.0149(13) -0.0225(11)
C4 0.0530(14) 0.0445(11) 0.0611(12) -0.0044(10) -0.0084(11) -0.0199(10)
C5 0.087(2) 0.0431(12) 0.092(2) 0.0002(13) -0.023(2) -0.0221(12)
C6 0.088(2) 0.0462(13) 0.090(2) -0.0173(13) -0.018(2) 0.0004(13)
C7 0.0560(15) 0.0501(12) 0.0617(13) -0.0088(11) -0.0051(12) 0.0020(10)
C8 0.085(2) 0.0674(15) 0.0484(13) 0.0019(14) -0.0159(13) -0.0066(11)
C9 0.0571(15) 0.0554(12) 0.0516(11) -0.0104(11) -0.0138(11) -0.0151(10)
C10 0.085(2) 0.0515(12) 0.0495(12) -0.0080(12) -0.0060(13) -0.0200(10)
C11 0.062(2) 0.0406(11) 0.0530(12) 0.0013(11) 0.0042(11) -0.0083(9)
C12 0.0415(12) 0.0386(9) 0.0461(10) -0.0063(9) -0.0068(9) -0.0103(8)
C13 0.0460(13) 0.0453(11) 0.0499(11) -0.0054(10) -0.0020(11) -0.0060(9)
C14 0.0522(13) 0.0428(10) 0.0420(10) -0.0106(10) -0.0025(10) -0.0076(8)

loop_
_atom_site_label
_atom_site_occupancy
_atom_site_fract_x
_atom_site_fract_y
_atom_site_fract_z
_atom_site_U_iso_or_equiv
_atom_site_thermal_displace_type
_atom_site_calc_flag
_atom_site_type_symbol
O1 1 0.5489(3) 0.6584(2) 0.40420(11) 0.0626(5) Uani d O
O2 1 0.1972(3) 0.6311(2) 0.48825(12) 0.0687(5) Uani d O
C1 1 0.3640(3) 0.9838(2) 0.27865(13) 0.0404(5) Uani d C
C2 1 0.5198(4) 1.0752(3) 0.3318(2) 0.0545(6) Uani d C
C3 1 0.3332(5) 1.2246(3) 0.3615(2) 0.0614(6) Uani d C
C4 1 0.1182(4) 1.2628(2) 0.2886(2) 0.0515(5) Uani d C
C5 1 0.0933(6) 1.4462(3) 0.2231(2) 0.0729(8) Uani d C
C6 1 0.3092(6) 1.4409(3) 0.1478(2) 0.0755(8) Uani d C
C7 1 0.3375(5) 1.2613(3) 0.1242(2) 0.0577(6) Uani d C
C8 1 0.1534(5) 1.2307(3) 0.0518(2) 0.0685(7) Uani d C
C9 1 0.0960(4) 1.0732(3) 0.13260(15) 0.0532(6) Uani d C
C10 1 0.2846(5) 0.9173(3) 0.1249(2) 0.0607(6) Uani d C
C11 1 0.4427(4) 0.8777(3) 0.1976(2) 0.0535(6) Uani d C
C12 1 0.2110(3) 1.1405(2) 0.21572(13) 0.0415(5) Uani d C
C13 1 0.2047(4) 0.8798(3) 0.3597(2) 0.0478(5) Uani d C
C14 1 0.3374(4) 0.7121(2) 0.41852(14) 0.0454(5) Uani d C
H21 1 0.6536(42) 1.1225(27) 0.2831(16) 0.071(7) Uiso d H
H22 1 0.6020(36) 0.9981(24) 0.3930(15) 0.060(6) Uiso d H
H31 1 0.4126(42) 1.3234(30) 0.3568(16) 0.073(7) Uiso d H
H32 1 0.2727(38) 1.1914(26) 0.4322(16) 0.063(6) Uiso d H
H4 1 -0.0284(34) 1.2402(22) 0.3300(14) 0.047(5) Uiso d H
H51 1 0.0930(41) 1.5393(28) 0.2644(16) 0.079(7) Uiso d H
H52 1 -0.0580(44) 1.4758(27) 0.1884(17) 0.070(7) Uiso d H
H61 1 0.4617(48) 1.4564(29) 0.1850(19) 0.089(8) Uiso d H
H62 1 0.2884(48) 1.5328(34) 0.0818(20) 0.103(9) Uiso d H
H7 1 0.5061(39) 1.2202(26) 0.1056(15) 0.061(6) Uiso d H
H81 1 0.2137(41) 1.2076(27) -0.0179(18) 0.076(7) Uiso d H
H82 1 0.0064(39) 1.3164(26) 0.0475(15) 0.060(6) Uiso d H
H9 1 -0.0823(40) 1.0465(25) 0.1421(15) 0.065(6) Uiso d H
H10 1 0.2829(39) 0.8564(27) 0.0686(16) 0.068(6) Uiso d H
H11 1 0.5730(36) 0.7904(24) 0.2036(13) 0.050(6) Uiso d H
H131 1 0.0725(41) 0.8562(26) 0.3269(16) 0.069(7) Uiso d H
H132 1 0.1264(39) 0.9463(27) 0.4113(16) 0.069(6) Uiso d H
H 1 0.2929(52) 0.5290(40) 0.5275(22) 0.122(11) Uiso d H

loop_
_atom_type_symbol
_atom_type_description
_atom_type_scat_dispersion_real
_atom_type_scat_dispersion_imag
_atom_type_scat_source
C C 0.0033 0.0016 'International Tables Vol C Tables 4.2.6.8 and 6.1.1.4'
H H 0.0000 0.0000 'International Tables Vol C Tables 4.2.6.8 and 6.1.1.4'
O O 0.0106 0.0060 'International Tables Vol C Tables 4.2.6.8 and 6.1.1.4'

loop_
_geom_angle_atom_site_label_1
_geom_angle_atom_site_label_2
_geom_angle_atom_site_label_3
_geom_angle
_geom_angle_publ_flag
C14 O2 H 109.3(17) no
C11 C1 C12 100.02(15) yes
C11 C1 C2 128.0(2) yes
C12 C1 C2 100.1(2) yes
C11 C1 C13 107.4(2) yes
C12 C1 C13 110.8(2) yes
C2 C1 C13 109.2(2) yes
C1 C2 C3 102.1(2) no
C1 C2 H21 111.2(12) no
C3 C2 H21 111.1(12) no
C1 C2 H22 113.7(11) no
C3 C2 H22 112.3(11) no
H21 C2 H22 106.7(16) no
C2 C3 C4 108.6(2) no
C2 C3 H31 108.5(14) no
C4 C3 H31 112.2(13) no
C2 C3 H32 110.2(12) no
C4 C3 H32 109.5(13) no
H31 C3 H32 107.9(18) no
C12 C4 C5 106.0(2) no
C12 C4 C3 100.6(2) no
C5 C4 C3 112.3(2) no
C12 C4 H4 116.7(11) no
C5 C4 H4 112.7(10) no
C3 C4 H4 108.0(11) no
C6 C5 C4 104.3(2) no
C6 C5 H51 111.1(13) no
C4 C5 H51 113.2(12) no
C6 C5 H52 111.4(14) no
C4 C5 H52 111.2(13) no
H51 C5 H52 105.7(18) no
C7 C6 C5 103.8(2) no
C7 C6 H61 111.0(13) no
C5 C6 H61 107.9(13) no
C7 C6 H62 110.2(15) no
C5 C6 H62 114.6(16) no
H61 C6 H62 109.3(19) no
C6 C7 C8 116.7(2) no
C6 C7 C12 108.2(2) no
C8 C7 C12 88.6(2) no
C6 C7 H7 111.2(13) no
C8 C7 H7 113.7(12) no
C12 C7 H7 116.8(12) no
C9 C8 C7 88.9(2) no
C9 C8 H81 116.4(13) no
C7 C8 H81 118.7(13) no
C9 C8 H82 106.1(12) no
C7 C8 H82 112.8(12) no
H81 C8 H82 111.5(17) no
C10 C9 C8 110.0(2) no
C10 C9 C12 98.7(2) no
C8 C9 C12 90.4(2) no
C10 C9 H9 114.1(11) no
C8 C9 H9 118.8(11) no
C12 C9 H9 121.1(11) no
C11 C10 C9 114.2(2) no
C11 C10 H10 126.0(13) no
C9 C10 H10 119.8(13) no
C10 C11 C1 110.2(2) no
C10 C11 H11 126.4(12) no
C1 C11 H11 123.1(12) no
C1 C12 C4 106.21(15) yes
C1 C12 C9 106.72(15) yes
C4 C12 C9 134.9(2) yes
C1 C12 C7 119.2(2) yes
C4 C12 C7 103.0(2) yes
C9 C12 C7 86.78(15) yes
C14 C13 C1 114.4(2) no
C14 C13 H131 109.6(12) no
C1 C13 H131 108.8(13) no
C14 C13 H132 106.3(12) no
C1 C13 H132 113.2(12) no
H131 C13 H132 104.1(18) no
O1 C14 O2 123.3(2) no
O1 C14 C13 124.5(2) no
O2 C14 C13 112.2(2) no

loop_
_geom_bond_atom_site_label_1
_geom_bond_atom_site_label_2
_geom_bond_distance
_geom_bond_publ_flag
O1 C14 1.209(2) yes
O2 C14 1.310(2) yes
O2 H 0.98(3) no
C1 C11 1.513(3) yes
C1 C12 1.527(3) yes
C1 C2 1.529(3) yes
C1 C13 1.546(3) yes
C2 C3 1.550(3) yes
C2 H21 1.02(2) no
C2 H22 1.01(2) no
C3 C4 1.564(3) yes
C3 H31 0.96(2) no
C3 H32 0.98(2) no
C4 C12 1.529(3) yes
C4 C5 1.533(3) yes
C4 H4 0.98(2) no
C5 C6 1.519(4) yes
C5 H51 1.02(2) no
C5 H52 0.97(2) no
C6 C7 1.516(3) yes
C6 H61 1.06(3) no
C6 H62 1.02(3) no
C7 C8 1.554(3) yes
C7 C12 1.594(3) yes
C7 H7 0.98(2) no
C8 C9 1.540(3) yes
C8 H81 1.01(2) no
C8 H82 0.98(2) no
C9 C10 1.512(3) yes
C9 C12 1.560(3) yes
C9 H9 1.05(2) no
C10 C11 1.323(3) yes
C10 H10 0.98(2) no
C11 H11 0.92(2) no
C13 C14 1.514(3) yes
C13 H131 0.96(2) no
C13 H132 0.99(2) no

loop_
_geom_torsion_atom_site_label_1
_geom_torsion_atom_site_label_2
_geom_torsion_atom_site_label_3
_geom_torsion_atom_site_label_4
_geom_torsion
_geom_torsion_publ_flag
C11 C1 C2 C3 153.3(2) no
C12 C1 C2 C3 42.0(2) no
C13 C1 C2 C3 -74.3(2) no
C1 C2 C3 C4 -23.6(2) no
C2 C3 C4 C12 -4.7(2) no
C2 C3 C4 C5 -117.0(2) no
C12 C4 C5 C6 -38.0(3) no
C3 C4 C5 C6 71.0(3) no
C4 C5 C6 C7 36.6(3) no
C5 C6 C7 C8 75.7(3) no
C5 C6 C7 C12 -22.2(3) no
C6 C7 C8 C9 -127.0(2) no
C12 C7 C8 C9 -17.3(2) no
C7 C8 C9 C10 -81.8(2) no
C7 C8 C9 C12 17.7(2) no
C8 C9 C10 C11 104.5(2) no
C12 C9 C10 C11 10.9(2) no
C9 C10 C11 C1 9.4(3) no
C12 C1 C11 C10 -25.5(2) no
C2 C1 C11 C10 -136.8(2) no
C13 C1 C11 C10 90.2(2) no
C11 C1 C12 C4 -179.6(2) no
C2 C1 C12 C4 -47.8(2) no
C13 C1 C12 C4 67.3(2) no
C11 C1 C12 C9 31.7(2) no
C2 C1 C12 C9 163.4(2) no
C13 C1 C12 C9 -81.4(2) no
C11 C1 C12 C7 -64.1(2) no
C2 C1 C12 C7 67.7(2) no
C13 C1 C12 C7 -177.2(2) no
C5 C4 C12 C1 149.2(2) no
C3 C4 C12 C1 32.1(2) no
C5 C4 C12 C9 -75.3(3) no
C3 C4 C12 C9 167.5(2) no
C5 C4 C12 C7 23.2(2) no
C3 C4 C12 C7 -93.9(2) no
C10 C9 C12 C1 -26.5(2) no
C8 C9 C12 C1 -136.8(2) no
C10 C9 C12 C4 -161.8(2) no
C8 C9 C12 C4 87.9(3) no
C10 C9 C12 C7 93.0(2) no
C8 C9 C12 C7 -17.2(2) no
C6 C7 C12 C1 -117.8(2) no
C8 C7 C12 C1 124.5(2) no
C6 C7 C12 C4 -0.6(2) no
C8 C7 C12 C4 -118.3(2) no
C6 C7 C12 C9 134.8(2) no
C8 C7 C12 C9 17.1(2) no
C11 C1 C13 C14 65.8(2) no
C12 C1 C13 C14 174.1(2) no
C2 C1 C13 C14 -76.6(2) no
C1 C13 C14 O1 -1.3(3) no
C1 C13 C14 O2 178.1(2) no
